data_7210953
loop_
_publ_author_name
'Yuan, Shuai'
'Wang, Hua'
'Wang, Deng-Xu'
'Lu, Hai-Feng'
'Feng, Sheng-Yu'
'Sun, Di'

_publ_section_title
;
 Reactant ratio-modulated six new copper(i)--iodide coordination complexes
 based on diverse [CumIm] aggregates and biimidazole linkers: syntheses,
 structures and temperature-dependent luminescence properties
;
_journal_issue 38
_journal_name_full CrystEngComm
_journal_page_first 7792
_journal_paper_doi 10.1039/c3ce41021h
_journal_volume 15
_journal_year 2013
_chemical_formula_sum 'C12 H18 Cu2 I2 N4'
_chemical_formula_weight 599.18
_chemical_name_systematic
; 
 ? 
;
_space_group_IT_number 14
_symmetry_cell_setting monoclinic
_symmetry_space_group_name_Hall '-P 2yn'
_symmetry_space_group_name_H-M 'P 1 21/n 1'
_atom_sites_solution_hydrogens geom
_atom_sites_solution_primary direct
_atom_sites_solution_secondary difmap
_audit_creation_method SHELXL-97
_cell_angle_alpha 90.00
_cell_angle_beta 103.5790(10)
_cell_angle_gamma 90.00
_cell_formula_units_Z 4
_cell_length_a 9.9100(7)
_cell_length_b 16.4571(11)
_cell_length_c 10.5782(7)
_cell_measurement_reflns_used 4761
_cell_measurement_temperature 298(2)
_cell_measurement_theta_max 55.281
_cell_measurement_theta_min 4.671
_cell_volume 1677.0(2)
_computing_structure_refinement 'SHELXL-97 (Sheldrick, 1997)'
_computing_structure_solution 'SHELXS-97 (Sheldrick, 1990)'
_diffrn_ambient_temperature 298(2)
_diffrn_measured_fraction_theta_full 0.998
_diffrn_measured_fraction_theta_max 0.998
_diffrn_radiation_monochromator graphite
_diffrn_radiation_source 'fine-focus sealed tube'
_diffrn_radiation_type MoK\a
_diffrn_radiation_wavelength 0.71073
_diffrn_reflns_av_R_equivalents 0.0256
_diffrn_reflns_av_sigmaI/netI 0.0280
_diffrn_reflns_limit_h_max 11
_diffrn_reflns_limit_h_min -10
_diffrn_reflns_limit_k_max 19
_diffrn_reflns_limit_k_min -11
_diffrn_reflns_limit_l_max 12
_diffrn_reflns_limit_l_min -12
_diffrn_reflns_number 7868
_diffrn_reflns_theta_full 24.99
_diffrn_reflns_theta_max 24.99
_diffrn_reflns_theta_min 2.34
_exptl_absorpt_coefficient_mu 6.213
_exptl_absorpt_correction_T_max 0.5754
_exptl_absorpt_correction_T_min 0.4559
_exptl_absorpt_correction_type multi-scan
_exptl_absorpt_process_details sadabs
_exptl_crystal_density_diffrn 2.373
_exptl_crystal_density_method 'not measured'
_exptl_crystal_F_000 1128
_exptl_crystal_size_max 0.15
_exptl_crystal_size_mid 0.10
_exptl_crystal_size_min 0.10
_refine_diff_density_max 0.984
_refine_diff_density_min -0.955
_refine_diff_density_rms 0.121
_refine_ls_extinction_method none
_refine_ls_goodness_of_fit_ref 1.069
_refine_ls_hydrogen_treatment constr
_refine_ls_matrix_type full
_refine_ls_number_parameters 181
_refine_ls_number_reflns 2944
_refine_ls_number_restraints 0
_refine_ls_restrained_S_all 1.069
_refine_ls_R_factor_all 0.0360
_refine_ls_R_factor_gt 0.0315
_refine_ls_shift/su_max 0.001
_refine_ls_shift/su_mean 0.000
_refine_ls_structure_factor_coef Fsqd
_refine_ls_weighting_details 'calc w=1/[\s^2^(Fo^2^)+(0.0395P)^2^+5.6247P] where P=(Fo^2^+2Fc^2^)/3'
_refine_ls_weighting_scheme calc
_refine_ls_wR_factor_gt 0.0849
_refine_ls_wR_factor_ref 0.0876
_reflns_number_gt 2623
_reflns_number_total 2944
_reflns_threshold_expression >2sigma(I)
_cod_data_source_file c3ce41021h.txt
_cod_data_source_block p1
_cod_original_sg_symbol_H-M p2(1)/n
_cod_database_code 7210953

loop_
_symmetry_equiv_pos_as_xyz
'x, y, z'
'-x+1/2, y+1/2, -z+1/2'
'-x, -y, -z'
'x-1/2, -y-1/2, z-1/2'

loop_
_atom_site_label
_atom_site_type_symbol
_atom_site_fract_x
_atom_site_fract_y
_atom_site_fract_z
_atom_site_U_iso_or_equiv
_atom_site_adp_type
_atom_site_occupancy
_atom_site_symmetry_multiplicity
_atom_site_calc_flag
_atom_site_refinement_flags
Cu1 Cu -0.20201(8) 0.36832(5) 0.50300(7) 0.0447(2) Uani 1 1 d .
Cu2 Cu -0.07165(8) 0.44366(6) 0.34918(7) 0.0528(2) Uani 1 1 d .
I1 I 0.06280(4) 0.39076(2) 0.58785(3) 0.03664(13) Uani 1 1 d .
I2 I -0.33850(4) 0.39836(3) 0.27792(4) 0.05232(15) Uani 1 1 d .
C1 C 0.2466(6) 0.4738(4) 0.2780(6) 0.0533(16) Uani 1 1 d .
H1A H 0.2709 0.5252 0.2466 0.080 Uiso 1 1 calc R
H1B H 0.3260 0.4385 0.2942 0.080 Uiso 1 1 calc R
H1C H 0.2171 0.4819 0.3573 0.080 Uiso 1 1 calc R
C2 C 0.1336(6) 0.4369(3) 0.1804(5) 0.0344(11) Uani 1 1 d .
C3 C -0.0653(6) 0.3876(4) 0.0817(6) 0.0420(13) Uani 1 1 d .
H3 H -0.1564 0.3690 0.0660 0.050 Uiso 1 1 calc R
C4 C 0.0154(6) 0.3865(4) -0.0047(6) 0.0470(15) Uani 1 1 d .
H4 H -0.0094 0.3683 -0.0903 0.056 Uiso 1 1 calc R
C5 C 0.2600(7) 0.4290(4) 0.0006(6) 0.0477(15) Uani 1 1 d .
H5A H 0.3373 0.4512 0.0652 0.057 Uiso 1 1 calc R
H5B H 0.2350 0.4681 -0.0695 0.057 Uiso 1 1 calc R
C6 C 0.3056(6) 0.3520(4) -0.0519(6) 0.0446(14) Uani 1 1 d .
H6A H 0.2286 0.3301 -0.1172 0.054 Uiso 1 1 calc R
H6B H 0.3295 0.3126 0.0180 0.054 Uiso 1 1 calc R
C7 C 0.4288(6) 0.3633(4) -0.1117(6) 0.0445(14) Uani 1 1 d .
H7A H 0.4142 0.4107 -0.1679 0.053 Uiso 1 1 calc R
H7B H 0.5119 0.3723 -0.0436 0.053 Uiso 1 1 calc R
C8 C 0.4478(6) 0.2896(3) -0.1890(6) 0.0412(13) Uani 1 1 d .
H8A H 0.4520 0.2419 -0.1344 0.049 Uiso 1 1 calc R
H8B H 0.3675 0.2839 -0.2613 0.049 Uiso 1 1 calc R
C9 C 0.4751(6) 0.3754(5) -0.4356(6) 0.0541(17) Uani 1 1 d .
H9A H 0.4699 0.4292 -0.4019 0.081 Uiso 1 1 calc R
H9B H 0.3882 0.3481 -0.4423 0.081 Uiso 1 1 calc R
H9C H 0.4947 0.3788 -0.5201 0.081 Uiso 1 1 calc R
C10 C 0.5858(5) 0.3300(3) -0.3481(5) 0.0323(11) Uani 1 1 d .
C11 C 0.7842(6) 0.2754(3) -0.2591(5) 0.0386(12) Uani 1 1 d .
H11 H 0.8765 0.2594 -0.2443 0.046 Uiso 1 1 calc R
C12 C 0.6988(6) 0.2578(4) -0.1824(6) 0.0428(13) Uani 1 1 d .
H12 H 0.7200 0.2280 -0.1056 0.051 Uiso 1 1 calc R
N1 N 0.0084(5) 0.4204(3) 0.1965(4) 0.0338(10) Uani 1 1 d .
N2 N 0.1427(5) 0.4179(3) 0.0596(4) 0.0380(11) Uani 1 1 d .
N3 N 0.5731(4) 0.2927(3) -0.2396(4) 0.0348(10) Uani 1 1 d .
N4 N 0.7148(4) 0.3208(3) -0.3633(4) 0.0341(10) Uani 1 1 d .

loop_
_atom_site_aniso_label
_atom_site_aniso_U_11
_atom_site_aniso_U_22
_atom_site_aniso_U_33
_atom_site_aniso_U_23
_atom_site_aniso_U_13
_atom_site_aniso_U_12
Cu1 0.0426(4) 0.0533(4) 0.0438(4) 0.0015(3) 0.0211(3) 0.0012(3)
Cu2 0.0443(4) 0.0781(6) 0.0420(4) -0.0046(4) 0.0222(4) -0.0027(4)
I1 0.0296(2) 0.0463(2) 0.0346(2) 0.00016(14) 0.00877(15) 0.00192(14)
I2 0.0345(2) 0.0769(3) 0.0470(3) 0.0080(2) 0.01259(18) 0.00029(19)
C1 0.040(3) 0.070(4) 0.048(4) -0.016(3) 0.008(3) -0.002(3)
C2 0.036(3) 0.035(3) 0.036(3) 0.000(2) 0.015(2) 0.004(2)
C3 0.031(3) 0.052(3) 0.043(3) -0.009(3) 0.010(3) -0.002(2)
C4 0.040(3) 0.065(4) 0.038(3) -0.016(3) 0.012(3) -0.002(3)
C5 0.048(4) 0.053(4) 0.053(4) -0.007(3) 0.035(3) -0.005(3)
C6 0.050(4) 0.045(3) 0.049(3) 0.007(3) 0.032(3) 0.006(3)
C7 0.048(4) 0.045(3) 0.048(3) 0.002(3) 0.027(3) 0.002(3)
C8 0.044(3) 0.043(3) 0.048(3) 0.003(3) 0.034(3) 0.000(2)
C9 0.032(3) 0.089(5) 0.045(3) 0.014(3) 0.016(3) 0.008(3)
C10 0.030(3) 0.036(3) 0.034(3) -0.003(2) 0.012(2) -0.004(2)
C11 0.031(3) 0.045(3) 0.041(3) -0.002(2) 0.010(2) 0.005(2)
C12 0.043(3) 0.047(3) 0.040(3) 0.010(3) 0.013(3) 0.011(3)
N1 0.033(2) 0.041(2) 0.031(2) 0.0029(19) 0.0146(19) 0.0063(19)
N2 0.041(3) 0.043(3) 0.037(3) -0.005(2) 0.022(2) 0.000(2)
N3 0.035(2) 0.035(2) 0.040(2) -0.0008(19) 0.020(2) -0.0002(19)
N4 0.029(2) 0.040(2) 0.037(2) -0.0003(19) 0.0142(19) -0.0011(18)

loop_
_atom_type_symbol
_atom_type_description
_atom_type_scat_dispersion_real
_atom_type_scat_dispersion_imag
_atom_type_scat_source
C C 0.0033 0.0016 'International Tables Vol C Tables 4.2.6.8 and 6.1.1.4'
H H 0.0000 0.0000 'International Tables Vol C Tables 4.2.6.8 and 6.1.1.4'
Cu Cu 0.3201 1.2651 'International Tables Vol C Tables 4.2.6.8 and 6.1.1.4'
I I -0.4742 1.8119 'International Tables Vol C Tables 4.2.6.8 and 6.1.1.4'
N N 0.0061 0.0033 'International Tables Vol C Tables 4.2.6.8 and 6.1.1.4'

loop_
_geom_angle_atom_site_label_1
_geom_angle_atom_site_label_2
_geom_angle_atom_site_label_3
_geom_angle
_geom_angle_site_symmetry_1
_geom_angle_site_symmetry_3
N4 Cu1 I2 122.81(13) 1_456 .
N4 Cu1 I1 111.73(13) 1_456 .
I2 Cu1 I1 125.44(3) . .
N4 Cu1 Cu2 172.43(14) 1_456 .
I2 Cu1 Cu2 63.19(3) . .
I1 Cu1 Cu2 62.63(3) . .
N1 Cu2 Cu1 139.52(14) . .
N1 Cu2 I2 105.82(14) . .
Cu1 Cu2 I2 56.23(2) . .
N1 Cu2 I1 119.39(13) . .
Cu1 Cu2 I1 58.28(3) . .
I2 Cu2 I1 114.20(3) . .
N1 Cu2 I1 112.48(14) . 3_566
Cu1 Cu2 I1 107.79(3) . 3_566
I2 Cu2 I1 108.13(3) . 3_566
I1 Cu2 I1 96.31(3) . 3_566
Cu1 I1 Cu2 59.09(2) . .
Cu1 I1 Cu2 101.16(3) . 3_566
Cu2 I1 Cu2 83.69(3) . 3_566
Cu1 I2 Cu2 60.58(3) . .
C2 C1 H1A 109.5 . .
C2 C1 H1B 109.5 . .
H1A C1 H1B 109.5 . .
C2 C1 H1C 109.5 . .
H1A C1 H1C 109.5 . .
H1B C1 H1C 109.5 . .
N1 C2 N2 110.6(5) . .
N1 C2 C1 125.5(5) . .
N2 C2 C1 123.9(5) . .
C4 C3 N1 109.1(5) . .
C4 C3 H3 125.4 . .
N1 C3 H3 125.4 . .
C3 C4 N2 106.2(5) . .
C3 C4 H4 126.9 . .
N2 C4 H4 126.9 . .
N2 C5 C6 113.3(5) . .
N2 C5 H5A 108.9 . .
C6 C5 H5A 108.9 . .
N2 C5 H5B 108.9 . .
C6 C5 H5B 108.9 . .
H5A C5 H5B 107.7 . .
C5 C6 C7 113.3(5) . .
C5 C6 H6A 108.9 . .
C7 C6 H6A 108.9 . .
C5 C6 H6B 108.9 . .
C7 C6 H6B 108.9 . .
H6A C6 H6B 107.7 . .
C8 C7 C6 110.2(5) . .
C8 C7 H7A 109.6 . .
C6 C7 H7A 109.6 . .
C8 C7 H7B 109.6 . .
C6 C7 H7B 109.6 . .
H7A C7 H7B 108.1 . .
N3 C8 C7 113.4(5) . .
N3 C8 H8A 108.9 . .
C7 C8 H8A 108.9 . .
N3 C8 H8B 108.9 . .
C7 C8 H8B 108.9 . .
H8A C8 H8B 107.7 . .
C10 C9 H9A 109.5 . .
C10 C9 H9B 109.5 . .
H9A C9 H9B 109.5 . .
C10 C9 H9C 109.5 . .
H9A C9 H9C 109.5 . .
H9B C9 H9C 109.5 . .
N3 C10 N4 109.8(5) . .
N3 C10 C9 124.8(5) . .
N4 C10 C9 125.3(5) . .
C12 C11 N4 109.7(5) . .
C12 C11 H11 125.2 . .
N4 C11 H11 125.2 . .
C11 C12 N3 106.2(5) . .
C11 C12 H12 126.9 . .
N3 C12 H12 126.9 . .
C2 N1 C3 106.7(4) . .
C2 N1 Cu2 129.0(4) . .
C3 N1 Cu2 124.1(4) . .
C2 N2 C4 107.3(5) . .
C2 N2 C5 128.3(5) . .
C4 N2 C5 124.3(5) . .
C10 N3 C12 108.2(4) . .
C10 N3 C8 126.2(5) . .
C12 N3 C8 125.6(5) . .
C10 N4 C11 106.1(4) . .
C10 N4 Cu1 128.3(4) . 1_654
C11 N4 Cu1 125.4(3) . 1_654

loop_
_geom_bond_atom_site_label_1
_geom_bond_atom_site_label_2
_geom_bond_distance
_geom_bond_site_symmetry_2
Cu1 N4 1.959(4) 1_456
Cu1 I2 2.4961(9) .
Cu1 I1 2.5928(8) .
Cu1 Cu2 2.6154(10) .
Cu2 N1 1.996(4) .
Cu2 I2 2.6797(9) .
Cu2 I1 2.7070(9) .
Cu2 I1 2.8018(10) 3_566
I1 Cu2 2.8018(10) 3_566
C1 C2 1.466(8) .
C1 H1A 0.9600 .
C1 H1B 0.9600 .
C1 H1C 0.9600 .
C2 N1 1.319(7) .
C2 N2 1.340(6) .
C3 C4 1.349(8) .
C3 N1 1.373(7) .
C3 H3 0.9300 .
C4 N2 1.385(8) .
C4 H4 0.9300 .
C5 N2 1.454(7) .
C5 C6 1.494(8) .
C5 H5A 0.9700 .
C5 H5B 0.9700 .
C6 C7 1.514(7) .
C6 H6A 0.9700 .
C6 H6B 0.9700 .
C7 C8 1.499(8) .
C7 H7A 0.9700 .
C7 H7B 0.9700 .
C8 N3 1.464(6) .
C8 H8A 0.9700 .
C8 H8B 0.9700 .
C9 C10 1.464(8) .
C9 H9A 0.9600 .
C9 H9B 0.9600 .
C9 H9C 0.9600 .
C10 N3 1.333(7) .
C10 N4 1.334(6) .
C11 C12 1.335(8) .
C11 N4 1.375(7) .
C11 H11 0.9300 .
C12 N3 1.376(7) .
C12 H12 0.9300 .
N4 Cu1 1.959(4) 1_654
